data_4037520
loop_
_publ_author_name
'Fesenko, Anastasia A.'
'Grigoriev, Mikhail S.'
'Shutalev, Anatoly D.'

_publ_section_title
;
 Nucleophile-Mediated Ring Expansion of 5-Acyl-substituted
 4-Mesyloxymethyl-1,2,3,4-tetrahydropyrimidin-2-ones in the Synthesis of
 7-Membered Analogues of Biginelli Compounds and Related Heterocycles.
;
_journal_issue 15
_journal_name_full 'The Journal of organic chemistry'
_journal_page_first 8085
_journal_page_last 8110
_journal_paper_doi 10.1021/acs.joc.7b01348
_journal_volume 82
_journal_year 2017
_chemical_formula_sum 'C13 H12 N2 O3'
_chemical_formula_weight 244.25
_space_group_crystal_system monoclinic
_space_group_IT_number 14
_space_group_name_Hall '-P 2yn'
_space_group_name_H-M_alt 'P 1 21/n 1'
_atom_sites_solution_hydrogens geom
_audit_creation_method SHELXL-2014
_cell_angle_alpha 90
_cell_angle_beta 100.3160(10)
_cell_angle_gamma 90
_cell_formula_units_Z 4
_cell_length_a 9.0834(2)
_cell_length_b 9.2348(2)
_cell_length_c 14.2670(3)
_cell_measurement_reflns_used 4791
_cell_measurement_temperature 100(2)
_cell_measurement_theta_max 30.12
_cell_measurement_theta_min 2.91
_cell_volume 1177.42(4)
_computing_structure_refinement 'SHELXL-2014 (Sheldrick, 2015)'
_diffrn_ambient_temperature 100(2)
_diffrn_measured_fraction_theta_full 0.995
_diffrn_measured_fraction_theta_max 0.997
_diffrn_measurement_device_type 'Bruker KAPPA APEX II area-detector diffractometer'
_diffrn_radiation_type MoK\a
_diffrn_radiation_wavelength 0.71073
_diffrn_reflns_av_R_equivalents 0.0268
_diffrn_reflns_av_unetI/netI 0.0269
_diffrn_reflns_Laue_measured_fraction_full 0.995
_diffrn_reflns_Laue_measured_fraction_max 0.997
_diffrn_reflns_limit_h_max 12
_diffrn_reflns_limit_h_min -12
_diffrn_reflns_limit_k_max 12
_diffrn_reflns_limit_k_min -11
_diffrn_reflns_limit_l_max 20
_diffrn_reflns_limit_l_min -16
_diffrn_reflns_number 14338
_diffrn_reflns_point_group_measured_fraction_full 0.995
_diffrn_reflns_point_group_measured_fraction_max 0.997
_diffrn_reflns_theta_full 25.242
_diffrn_reflns_theta_max 30.000
_diffrn_reflns_theta_min 4.414
_exptl_absorpt_coefficient_mu 0.100
_exptl_crystal_colour colourless
_exptl_crystal_density_diffrn 1.378
_exptl_crystal_description fragment
_exptl_crystal_F_000 512
_exptl_crystal_size_max 0.400
_exptl_crystal_size_mid 0.320
_exptl_crystal_size_min 0.200
_refine_diff_density_max 0.396
_refine_diff_density_min -0.249
_refine_diff_density_rms 0.049
_refine_ls_extinction_method none
_refine_ls_goodness_of_fit_ref 1.032
_refine_ls_hydrogen_treatment constr
_refine_ls_matrix_type full
_refine_ls_number_parameters 163
_refine_ls_number_reflns 3420
_refine_ls_number_restraints 0
_refine_ls_restrained_S_all 1.032
_refine_ls_R_factor_all 0.0500
_refine_ls_R_factor_gt 0.0390
_refine_ls_shift/su_max 0.000
_refine_ls_shift/su_mean 0.000
_refine_ls_structure_factor_coef Fsqd
_refine_ls_weighting_details 'w=1/[\s^2^(Fo^2^)+(0.0497P)^2^+0.4004P] where P=(Fo^2^+2Fc^2^)/3'
_refine_ls_weighting_scheme calc
_refine_ls_wR_factor_gt 0.0964
_refine_ls_wR_factor_ref 0.1038
_reflns_Friedel_coverage 0.000
_reflns_number_gt 2819
_reflns_number_total 3420
_reflns_threshold_expression 'I > 2\s(I)'
_cod_data_source_file jo7b01348_si_002.cif
_cod_data_source_block 33a
_cod_original_sg_symbol_H-M 'P 21/n'
_cod_database_code 4037520
_shelx_space_group_comment
;
The symmetry employed for this shelxl refinement is uniquely defined
by the following loop, which should always be used as a source of
symmetry information in preference to the above space-group names.
They are only intended as comments.
;
_shelx_estimated_absorpt_t_min 0.961
_shelx_estimated_absorpt_t_max 0.980
_shelxl_version_number 2014-3

loop_
_space_group_symop_operation_xyz
'x, y, z'
'-x+1/2, y+1/2, -z+1/2'
'-x, -y, -z'
'x-1/2, -y-1/2, z-1/2'

loop_
_atom_site_label
_atom_site_type_symbol
_atom_site_fract_x
_atom_site_fract_y
_atom_site_fract_z
_atom_site_U_iso_or_equiv
_atom_site_adp_type
_atom_site_occupancy
_atom_site_site_symmetry_order
_atom_site_calc_flag
_atom_site_refinement_flags_posn
_atom_site_refinement_flags_adp
O1 O 0.46685(9) 0.49062(9) 0.37033(6) 0.01958(18) Uani 1 1 d . .
O2 O 0.44971(9) 0.26143(10) 0.00493(6) 0.02094(18) Uani 1 1 d . .
O3 O 0.66169(9) 0.13202(9) 0.02201(5) 0.01917(18) Uani 1 1 d . .
N1 N 0.59600(9) 0.31435(10) 0.30519(6) 0.01417(18) Uani 1 1 d . .
N2 N 0.60793(11) 0.33287(11) 0.46967(7) 0.0192(2) Uani 1 1 d . .
H2A H 0.5844 0.3720 0.5213 0.023 Uiso 1 1 calc R U
H2B H 0.6686 0.2579 0.4745 0.023 Uiso 1 1 calc R U
C2 C 0.51994(11) 0.31921(12) 0.21180(7) 0.0132(2) Uani 1 1 d . .
C3 C 0.60581(11) 0.24357(12) 0.15750(7) 0.0141(2) Uani 1 1 d . .
C4 C 0.73651(11) 0.19130(12) 0.21935(8) 0.0169(2) Uani 1 1 d . .
H4A H 0.8147 0.1357 0.2011 0.020 Uiso 1 1 calc R U
C5 C 0.72821(12) 0.23573(13) 0.30888(8) 0.0171(2) Uani 1 1 d . .
H5A H 0.8001 0.2166 0.3646 0.021 Uiso 1 1 calc R U
C6 C 0.55154(11) 0.38730(12) 0.38400(7) 0.0145(2) Uani 1 1 d . .
C7 C 0.36813(11) 0.38019(12) 0.18206(7) 0.0135(2) Uani 1 1 d . .
C8 C 0.24610(12) 0.31133(13) 0.20922(8) 0.0187(2) Uani 1 1 d . .
H8A H 0.2611 0.2275 0.2484 0.022 Uiso 1 1 calc R U
C9 C 0.10220(12) 0.36485(14) 0.17916(8) 0.0220(2) Uani 1 1 d . .
H9A H 0.0194 0.3184 0.1987 0.026 Uiso 1 1 calc R U
C10 C 0.07934(12) 0.48543(13) 0.12090(8) 0.0211(2) Uani 1 1 d . .
H10A H -0.0188 0.5226 0.1011 0.025 Uiso 1 1 calc R U
C11 C 0.20036(13) 0.55209(13) 0.09139(8) 0.0205(2) Uani 1 1 d . .
H11A H 0.1845 0.6334 0.0500 0.025 Uiso 1 1 calc R U
C12 C 0.34444(12) 0.50020(12) 0.12215(8) 0.0174(2) Uani 1 1 d . .
H12A H 0.4270 0.5467 0.1023 0.021 Uiso 1 1 calc R U
C13 C 0.56204(11) 0.21628(12) 0.05534(7) 0.0145(2) Uani 1 1 d . .
C14 C 0.62371(13) 0.09884(13) -0.07865(8) 0.0206(2) Uani 1 1 d . .
H14A H 0.7017 0.0373 -0.0971 0.031 Uiso 1 1 calc R U
H14B H 0.5276 0.0478 -0.0915 0.031 Uiso 1 1 calc R U
H14C H 0.6161 0.1890 -0.1155 0.031 Uiso 1 1 calc R U

loop_
_atom_site_aniso_label
_atom_site_aniso_U_11
_atom_site_aniso_U_22
_atom_site_aniso_U_33
_atom_site_aniso_U_23
_atom_site_aniso_U_13
_atom_site_aniso_U_12
O1 0.0209(4) 0.0236(4) 0.0138(4) -0.0025(3) 0.0018(3) 0.0047(3)
O2 0.0208(4) 0.0276(5) 0.0128(4) -0.0026(3) -0.0012(3) 0.0058(3)
O3 0.0187(4) 0.0273(4) 0.0117(4) -0.0039(3) 0.0034(3) 0.0045(3)
N1 0.0141(4) 0.0180(4) 0.0098(4) -0.0013(3) 0.0004(3) 0.0005(3)
N2 0.0259(5) 0.0209(5) 0.0104(4) -0.0013(3) 0.0024(3) 0.0026(4)
C2 0.0135(4) 0.0160(5) 0.0094(4) 0.0005(4) 0.0006(3) -0.0011(4)
C3 0.0139(4) 0.0174(5) 0.0106(4) -0.0007(4) 0.0009(3) 0.0000(4)
C4 0.0137(4) 0.0213(5) 0.0150(5) -0.0017(4) 0.0008(4) 0.0024(4)
C5 0.0141(4) 0.0228(6) 0.0130(5) -0.0005(4) -0.0013(4) 0.0029(4)
C6 0.0140(4) 0.0179(5) 0.0114(5) -0.0023(4) 0.0020(3) -0.0035(4)
C7 0.0139(4) 0.0164(5) 0.0097(4) -0.0022(4) 0.0009(3) 0.0008(4)
C8 0.0172(5) 0.0251(6) 0.0142(5) 0.0034(4) 0.0036(4) -0.0006(4)
C9 0.0154(5) 0.0334(7) 0.0176(5) -0.0009(5) 0.0039(4) -0.0012(4)
C10 0.0163(5) 0.0265(6) 0.0184(5) -0.0064(4) -0.0025(4) 0.0056(4)
C11 0.0229(5) 0.0167(5) 0.0192(5) -0.0001(4) -0.0034(4) 0.0034(4)
C12 0.0174(5) 0.0162(5) 0.0179(5) 0.0002(4) 0.0013(4) -0.0007(4)
C13 0.0153(4) 0.0165(5) 0.0119(5) -0.0013(4) 0.0033(4) -0.0015(4)
C14 0.0260(5) 0.0243(6) 0.0122(5) -0.0037(4) 0.0057(4) 0.0015(4)

loop_
_atom_type_symbol
_atom_type_description
_atom_type_scat_dispersion_real
_atom_type_scat_dispersion_imag
_atom_type_scat_source
C C 0.0033 0.0016 'International Tables Vol C Tables 4.2.6.8 and 6.1.1.4'
H H 0.0000 0.0000 'International Tables Vol C Tables 4.2.6.8 and 6.1.1.4'
N N 0.0061 0.0033 'International Tables Vol C Tables 4.2.6.8 and 6.1.1.4'
O O 0.0106 0.0060 'International Tables Vol C Tables 4.2.6.8 and 6.1.1.4'

loop_
_geom_angle_atom_site_label_1
_geom_angle_atom_site_label_2
_geom_angle_atom_site_label_3
_geom_angle
C13 O3 C14 114.68(9)
C2 N1 C5 109.28(8)
C2 N1 C6 125.30(9)
C5 N1 C6 125.28(9)
C6 N2 H2A 120.0
C6 N2 H2B 120.0
H2A N2 H2B 120.0
C3 C2 N1 106.73(9)
C3 C2 C7 128.44(9)
N1 C2 C7 124.47(9)
C2 C3 C4 108.29(9)
C2 C3 C13 124.43(9)
C4 C3 C13 127.17(9)
C5 C4 C3 107.39(9)
C5 C4 H4A 126.3
C3 C4 H4A 126.3
C4 C5 N1 108.32(9)
C4 C5 H5A 125.8
N1 C5 H5A 125.8
O1 C6 N2 124.64(10)
O1 C6 N1 120.13(9)
N2 C6 N1 115.23(9)
C8 C7 C12 119.43(10)
C8 C7 C2 119.61(10)
C12 C7 C2 120.83(9)
C9 C8 C7 120.20(11)
C9 C8 H8A 119.9
C7 C8 H8A 119.9
C10 C9 C8 120.20(11)
C10 C9 H9A 119.9
C8 C9 H9A 119.9
C9 C10 C11 119.81(10)
C9 C10 H10A 120.1
C11 C10 H10A 120.1
C12 C11 C10 120.21(11)
C12 C11 H11A 119.9
C10 C11 H11A 119.9
C11 C12 C7 120.12(10)
C11 C12 H12A 119.9
C7 C12 H12A 119.9
O2 C13 O3 122.56(10)
O2 C13 C3 125.57(10)
O3 C13 C3 111.87(9)
O3 C14 H14A 109.5
O3 C14 H14B 109.5
H14A C14 H14B 109.5
O3 C14 H14C 109.5
H14A C14 H14C 109.5
H14B C14 H14C 109.5

loop_
_geom_bond_atom_site_label_1
_geom_bond_atom_site_label_2
_geom_bond_distance
O1 C6 1.2192(13)
O2 C13 1.2122(13)
O3 C13 1.3435(12)
O3 C14 1.4484(13)
N1 C2 1.3874(13)
N1 C5 1.3962(13)
N1 C6 1.4297(13)
N2 C6 1.3359(14)
N2 H2A 0.8800
N2 H2B 0.8800
C2 C3 1.3831(14)
C2 C7 1.4796(14)
C3 C4 1.4304(14)
C3 C13 1.4623(14)
C4 C5 1.3565(15)
C4 H4A 0.9500
C5 H5A 0.9500
C7 C8 1.3917(14)
C7 C12 1.3926(15)
C8 C9 1.3914(15)
C8 H8A 0.9500
C9 C10 1.3828(18)
C9 H9A 0.9500
C10 C11 1.3894(17)
C10 H10A 0.9500
C11 C12 1.3891(15)
C11 H11A 0.9500
C12 H12A 0.9500
C14 H14A 0.9800
C14 H14B 0.9800
C14 H14C 0.9800

loop_
_geom_hbond_atom_site_label_D
_geom_hbond_atom_site_label_H
_geom_hbond_atom_site_label_A
_geom_hbond_distance_DH
_geom_hbond_distance_HA
_geom_hbond_distance_DA
_geom_hbond_angle_DHA
_geom_hbond_site_symmetry_A
N2 H2A O1 0.88 2.12 2.9806(12) 167.4 3_666
N2 H2B O2 0.88 2.52 3.1765(13) 132.1 4_666

loop_
_geom_torsion_atom_site_label_1
_geom_torsion_atom_site_label_2
_geom_torsion_atom_site_label_3
_geom_torsion_atom_site_label_4
_geom_torsion
C5 N1 C2 C3 -0.17(12)
C6 N1 C2 C3 175.59(9)
C5 N1 C2 C7 173.41(10)
C6 N1 C2 C7 -10.83(16)
N1 C2 C3 C4 0.20(12)
C7 C2 C3 C4 -173.04(10)
N1 C2 C3 C13 176.73(10)
C7 C2 C3 C13 3.49(18)
C2 C3 C4 C5 -0.16(13)
C13 C3 C4 C5 -176.57(10)
C3 C4 C5 N1 0.05(13)
C2 N1 C5 C4 0.07(13)
C6 N1 C5 C4 -175.69(10)
C2 N1 C6 O1 -20.68(16)
C5 N1 C6 O1 154.42(11)
C2 N1 C6 N2 158.71(10)
C5 N1 C6 N2 -26.19(15)
C3 C2 C7 C8 104.90(13)
N1 C2 C7 C8 -67.24(15)
C3 C2 C7 C12 -70.91(15)
N1 C2 C7 C12 116.94(12)
C12 C7 C8 C9 -2.04(17)
C2 C7 C8 C9 -177.91(10)
C7 C8 C9 C10 1.03(18)
C8 C9 C10 C11 0.81(18)
C9 C10 C11 C12 -1.62(17)
C10 C11 C12 C7 0.60(17)
C8 C7 C12 C11 1.22(16)
C2 C7 C12 C11 177.05(10)
C14 O3 C13 O2 -0.36(15)
C14 O3 C13 C3 179.05(9)
C2 C3 C13 O2 3.57(18)
C4 C3 C13 O2 179.43(11)
C2 C3 C13 O3 -175.82(10)
C4 C3 C13 O3 0.04(16)
